data_7205847
loop_
_publ_author_name
'Wang, Xin'
'Yao, Wei'
'Qi, Yan-Fei'
'Luo, Ming-Fa'
'Wang, Yong-Hui'
'Xie, Hong-Wei'
'Yu, Yang'
'Ma, Rui-Ying'
'Li, Yang-Guang'

_publ_section_title
;
 From ladder, net to framework: Coordination polymers based on
 Zn(ii)/Cd(ii) ions and mixed bicarboxyl- and bipyridine-containing
 linear ligands
;
_journal_issue 7
_journal_name_full CrystEngComm
_journal_page_first 2542
_journal_paper_doi 10.1039/c0ce00878h
_journal_volume 13
_journal_year 2011
_chemical_formula_sum 'C21 H36 N2 O10 Zn'
_chemical_formula_weight 541.89
_chemical_name_systematic
;
?
;
_space_group_IT_number 2
_symmetry_cell_setting triclinic
_symmetry_space_group_name_Hall '-P 1'
_symmetry_space_group_name_H-M 'P -1'
_atom_sites_solution_hydrogens geom
_atom_sites_solution_primary direct
_atom_sites_solution_secondary difmap
_audit_creation_method SHELXL-97
_cell_angle_alpha 81.66(3)
_cell_angle_beta 89.72(3)
_cell_angle_gamma 68.68(3)
_cell_formula_units_Z 2
_cell_length_a 10.677(2)
_cell_length_b 10.741(2)
_cell_length_c 12.069(2)
_cell_measurement_temperature 150(2)
_cell_volume 1274.0(5)
_computing_structure_refinement 'SHELXL-97 (Sheldrick, 1997)'
_computing_structure_solution 'SHELXS-97 (Sheldrick, 1990)'
_diffrn_ambient_temperature 150(2)
_diffrn_detector_area_resol_mean 0.01
_diffrn_measured_fraction_theta_full 0.982
_diffrn_measured_fraction_theta_max 0.982
_diffrn_measurement_device_type 'Rigaku R-AXIS RAPID IP'
_diffrn_measurement_method Oscillation
_diffrn_radiation_monochromator graphite
_diffrn_radiation_source 'fine-focus sealed tube'
_diffrn_radiation_type MoK\a
_diffrn_radiation_wavelength 0.71073
_diffrn_reflns_av_R_equivalents 0.0336
_diffrn_reflns_av_sigmaI/netI 0.0444
_diffrn_reflns_limit_h_max 13
_diffrn_reflns_limit_h_min -13
_diffrn_reflns_limit_k_max 13
_diffrn_reflns_limit_k_min -13
_diffrn_reflns_limit_l_max 15
_diffrn_reflns_limit_l_min -15
_diffrn_reflns_number 12533
_diffrn_reflns_theta_full 27.48
_diffrn_reflns_theta_max 27.48
_diffrn_reflns_theta_min 3.00
_diffrn_standards_decay_% none
_diffrn_standards_interval_count 0
_diffrn_standards_interval_time 0
_diffrn_standards_number 0
_exptl_absorpt_coefficient_mu 1.019
_exptl_absorpt_correction_T_max 0.8222
_exptl_absorpt_correction_T_min 0.7921
_exptl_absorpt_correction_type multi-scan
_exptl_absorpt_process_details 'ABSORB by T.Higashi 8 March, 1995'
_exptl_crystal_colour colorless
_exptl_crystal_density_diffrn 1.413
_exptl_crystal_density_method 'not measured'
_exptl_crystal_description block
_exptl_crystal_F_000 572
_exptl_crystal_size_max 0.24
_exptl_crystal_size_mid 0.22
_exptl_crystal_size_min 0.20
_refine_diff_density_max 0.393
_refine_diff_density_min -0.378
_refine_diff_density_rms 0.063
_refine_ls_extinction_coef 0.0020(2)
_refine_ls_extinction_method SHELXL
_refine_ls_goodness_of_fit_ref 1.047
_refine_ls_hydrogen_treatment mixed
_refine_ls_matrix_type full
_refine_ls_number_parameters 343
_refine_ls_number_reflns 5734
_refine_ls_number_restraints 28
_refine_ls_restrained_S_all 1.051
_refine_ls_R_factor_all 0.0585
_refine_ls_R_factor_gt 0.0441
_refine_ls_shift/su_max 0.000
_refine_ls_shift/su_mean 0.000
_refine_ls_structure_factor_coef Fsqd
_refine_ls_weighting_details 'calc w=1/[\s^2^(Fo^2^)+(0.0734P)^2^+0.0000P] where P=(Fo^2^+2Fc^2^)/3'
_refine_ls_weighting_scheme calc
_refine_ls_wR_factor_gt 0.1115
_refine_ls_wR_factor_ref 0.1197
_reflns_number_gt 4626
_reflns_number_total 5734
_reflns_threshold_expression >2sigma(I)
_cod_data_source_file c0ce00878h.txt
_cod_data_source_block wx090825a
_cod_depositor_comments
;
The following automatic conversions were performed:
'_symmetry_cell_setting' value 'Triclinic' changed to 'triclinic'
according to '/home/saulius/struct/CIF-dictionaries/cif_core.dic'
dictionary named 'cif_core.dic' version 2.4.1 from 2010-06-29.

Automatic conversion script
Id: cif_fix_enum 1555 2011-01-17 13:19:09Z saulius 
;
_cod_original_cell_volume 1274.0(4)
_cod_original_sg_symbol_H-M P-1
_cod_database_code 7205847

loop_
_symmetry_equiv_pos_as_xyz
'x, y, z'
'-x, -y, -z'

loop_
_atom_site_label
_atom_site_type_symbol
_atom_site_fract_x
_atom_site_fract_y
_atom_site_fract_z
_atom_site_U_iso_or_equiv
_atom_site_adp_type
_atom_site_occupancy
_atom_site_symmetry_multiplicity
_atom_site_calc_flag
_atom_site_refinement_flags
_atom_site_disorder_assembly
_atom_site_disorder_group
Zn1 Zn 0.70720(3) 0.09275(3) 0.48905(2) 0.03283(11) Uani 1 1 d . . .
O1 O 0.8265(2) 0.1926(2) 0.49646(17) 0.0512(5) Uani 1 1 d . . .
O2 O 0.7461(3) 0.2252(2) 0.6628(2) 0.0614(6) Uani 1 1 d . . .
O3 O 0.4519(2) 0.7069(2) 0.6629(2) 0.0640(6) Uani 1 1 d . . .
O4 O 0.4880(2) 0.8181(2) 0.50672(17) 0.0518(5) Uani 1 1 d . . .
N1 N 0.7695(2) -0.0059(2) 0.35419(17) 0.0368(5) Uani 1 1 d . . .
N2 N 0.7585(2) -0.0628(2) 0.62152(17) 0.0337(4) Uani 1 1 d . . .
C1 C 0.8818(3) 0.3506(3) 0.5845(2) 0.0398(6) Uani 1 1 d . . .
H1A H 0.9807 0.3005 0.5811 0.048 Uiso 1 1 calc R . .
C2 C 0.8601(3) 0.4189(3) 0.6892(2) 0.0428(6) Uani 1 1 d . . .
H2A H 0.8810 0.3485 0.7564 0.051 Uiso 1 1 calc R . .
H2B H 0.9236 0.4666 0.6914 0.051 Uiso 1 1 calc R . .
C3 C 0.7172(3) 0.5195(3) 0.6940(2) 0.0396(6) Uani 1 1 d . . .
H3A H 0.6550 0.4698 0.7048 0.048 Uiso 1 1 calc R . .
H3B H 0.7124 0.5668 0.7594 0.048 Uiso 1 1 calc R . .
C4 C 0.6720(2) 0.6233(2) 0.5884(2) 0.0358(5) Uani 1 1 d . . .
H4A H 0.7315 0.6773 0.5828 0.043 Uiso 1 1 calc R . .
C5 C 0.6902(3) 0.5532(3) 0.4843(2) 0.0389(5) Uani 1 1 d . . .
H5A H 0.6299 0.5015 0.4862 0.047 Uiso 1 1 calc R . .
H5B H 0.6647 0.6223 0.4162 0.047 Uiso 1 1 calc R . .
C6 C 0.8354(3) 0.4578(3) 0.4791(2) 0.0438(6) Uani 1 1 d . . .
H6A H 0.8947 0.5108 0.4711 0.053 Uiso 1 1 calc R . .
H6B H 0.8436 0.4123 0.4123 0.053 Uiso 1 1 calc R . .
C7 C 0.8123(3) 0.2488(3) 0.5843(2) 0.0399(6) Uani 1 1 d . . .
C8 C 0.5275(3) 0.7215(3) 0.5886(2) 0.0401(6) Uani 1 1 d . . .
C9 C 0.7343(3) -0.1072(3) 0.3332(2) 0.0404(6) Uani 1 1 d . . .
H9A H 0.6827 -0.1397 0.3859 0.049 Uiso 1 1 calc R . .
C10 C 0.7694(3) -0.1670(3) 0.2383(2) 0.0446(6) Uani 1 1 d . . .
H10A H 0.7419 -0.2392 0.2269 0.053 Uiso 1 1 calc R . .
C11 C 0.8440(2) -0.1229(3) 0.1599(2) 0.0365(5) Uani 1 1 d . . .
C12 C 0.8809(3) -0.0180(3) 0.1823(3) 0.0554(8) Uani 1 1 d . . .
H12A H 0.9331 0.0159 0.1313 0.066 Uiso 1 1 calc R . .
C13 C 0.8418(4) 0.0373(3) 0.2786(3) 0.0557(8) Uani 1 1 d . . .
H13A H 0.8676 0.1099 0.2919 0.067 Uiso 1 1 calc R . .
C14 C 0.8852(3) -0.1508(3) 0.6392(2) 0.0393(6) Uani 1 1 d . . .
H14A H 0.9470 -0.1500 0.5825 0.047 Uiso 1 1 calc R . .
C15 C 0.9300(3) -0.2422(3) 0.7357(2) 0.0410(6) Uani 1 1 d . . .
H15A H 1.0211 -0.3028 0.7447 0.049 Uiso 1 1 calc R . .
C16 C 0.8430(3) -0.2465(2) 0.8195(2) 0.0364(5) Uani 1 1 d . . .
C17 C 0.7115(3) -0.1559(3) 0.7992(2) 0.0449(6) Uani 1 1 d . . .
H17A H 0.6470 -0.1558 0.8537 0.054 Uiso 1 1 calc R . .
C18 C 0.6736(3) -0.0668(3) 0.7015(2) 0.0417(6) Uani 1 1 d . . .
H18A H 0.5830 -0.0051 0.6904 0.050 Uiso 1 1 calc R . .
C19 C 0.8864(3) -0.1822(3) 0.0538(2) 0.0450(6) Uani 1 1 d . . .
H19A H 0.8539 -0.1080 -0.0106 0.054 Uiso 1 1 calc R . .
H19B H 0.9860 -0.2185 0.0550 0.054 Uiso 1 1 calc R . .
C20 C 0.8380(3) -0.2925(3) 0.0335(2) 0.0439(6) Uani 1 1 d . . .
H20A H 0.7384 -0.2568 0.0292 0.053 Uiso 1 1 calc R . .
H20B H 0.8694 -0.3673 0.0975 0.053 Uiso 1 1 calc R . .
C21 C 0.8894(3) -0.3471(3) 0.9253(2) 0.0470(7) Uani 1 1 d . . .
H21A H 0.9890 -0.3832 0.9310 0.056 Uiso 1 1 calc R . .
H21B H 0.8604 -0.4236 0.9191 0.056 Uiso 1 1 calc R . .
O1W O 0.5123(3) 0.7255(4) 0.2288(3) 0.0997(10) Uani 1 1 d D . .
H1AW H 0.437(2) 0.726(4) 0.204(4) 0.100 Uiso 1 1 d D . .
H1BW H 0.573(3) 0.648(2) 0.231(4) 0.100 Uiso 1 1 d D . .
O2W O 0.4453(3) 0.8977(3) 0.0230(3) 0.0886(8) Uani 1 1 d D . .
H2AW H 0.509(2) 0.887(3) 0.0674(14) 0.089 Uiso 1 1 d D . .
H2BW H 0.461(4) 0.840(3) -0.020(3) 0.089 Uiso 1 1 d D . .
O3W O 0.6926(4) 0.4555(5) 0.2238(3) 0.1139(12) Uani 1 1 d D . .
H3AW H 0.735(3) 0.481(2) 0.171(3) 0.114 Uiso 1 1 d D . .
H3BW H 0.6264(19) 0.440(3) 0.197(3) 0.114 Uiso 1 1 d D . .
O4W O 0.2110(3) 0.8264(5) 0.0967(3) 0.1056(11) Uani 1 1 d D . .
H4AW H 0.277(3) 0.849(5) 0.073(3) 0.106 Uiso 1 1 d D . .
H4BW H 0.220(4) 0.804(5) 0.1677(10) 0.106 Uiso 1 1 d D . .
O5W O 0.4921(4) 0.3213(5) 0.0995(3) 0.1157(13) Uani 1 1 d D . .
H5AW H 0.510(5) 0.320(5) 0.1692(11) 0.116 Uiso 1 1 d D . .
H5BW H 0.547(4) 0.348(5) 0.060(3) 0.116 Uiso 1 1 d D . .
O6W O 0.7122(6) 0.4178(6) -0.0003(3) 0.1461(16) Uani 1 1 d DU . .
H6AW H 0.6453(18) 0.469(3) -0.042(3) 0.146 Uiso 1 1 d D . .
H6BW H 0.754(5) 0.344(3) -0.023(5) 0.146 Uiso 1 1 d D . .

loop_
_atom_site_aniso_label
_atom_site_aniso_U_11
_atom_site_aniso_U_22
_atom_site_aniso_U_33
_atom_site_aniso_U_23
_atom_site_aniso_U_13
_atom_site_aniso_U_12
Zn1 0.03839(18) 0.03014(16) 0.02683(15) -0.00595(11) 0.00405(11) -0.00832(12)
O1 0.0574(12) 0.0540(12) 0.0510(12) -0.0242(10) 0.0101(9) -0.0249(10)
O2 0.0809(16) 0.0541(13) 0.0640(14) -0.0234(11) 0.0279(12) -0.0373(12)
O3 0.0502(13) 0.0576(13) 0.0681(15) 0.0018(11) 0.0190(11) -0.0055(11)
O4 0.0480(12) 0.0448(11) 0.0477(11) 0.0059(9) 0.0013(9) -0.0044(9)
N1 0.0407(12) 0.0372(11) 0.0322(10) -0.0081(9) 0.0055(9) -0.0131(9)
N2 0.0387(11) 0.0309(10) 0.0295(10) -0.0047(8) 0.0027(8) -0.0102(9)
C1 0.0297(12) 0.0406(14) 0.0467(15) -0.0147(12) 0.0002(10) -0.0070(10)
C2 0.0420(15) 0.0409(14) 0.0434(15) -0.0086(12) -0.0117(11) -0.0118(12)
C3 0.0491(15) 0.0344(13) 0.0328(13) -0.0091(10) -0.0012(11) -0.0110(11)
C4 0.0371(13) 0.0309(12) 0.0399(13) -0.0068(10) -0.0023(10) -0.0127(10)
C5 0.0439(15) 0.0387(13) 0.0321(13) -0.0047(10) 0.0006(10) -0.0132(11)
C6 0.0412(15) 0.0478(15) 0.0455(15) -0.0126(12) 0.0121(12) -0.0181(12)
C7 0.0370(13) 0.0333(13) 0.0456(15) -0.0105(11) -0.0006(11) -0.0067(11)
C8 0.0429(15) 0.0334(13) 0.0444(15) -0.0105(11) -0.0005(11) -0.0127(11)
C9 0.0472(15) 0.0442(14) 0.0343(13) -0.0075(11) 0.0094(11) -0.0215(12)
C10 0.0580(17) 0.0460(15) 0.0387(14) -0.0128(12) 0.0073(12) -0.0273(14)
C11 0.0365(13) 0.0403(13) 0.0304(12) -0.0073(10) 0.0023(10) -0.0109(11)
C12 0.075(2) 0.0649(19) 0.0453(16) -0.0192(15) 0.0271(15) -0.0440(18)
C13 0.081(2) 0.0598(18) 0.0485(17) -0.0224(15) 0.0237(15) -0.0469(18)
C14 0.0379(14) 0.0424(14) 0.0344(13) -0.0069(11) 0.0074(10) -0.0108(11)
C15 0.0367(14) 0.0388(13) 0.0383(14) -0.0050(11) -0.0010(11) -0.0033(11)
C16 0.0491(15) 0.0278(11) 0.0319(12) -0.0096(10) 0.0010(10) -0.0119(11)
C17 0.0469(16) 0.0463(15) 0.0368(14) -0.0042(12) 0.0129(11) -0.0126(13)
C18 0.0373(14) 0.0406(14) 0.0398(14) -0.0018(11) 0.0067(11) -0.0072(11)
C19 0.0516(16) 0.0544(17) 0.0332(13) -0.0145(12) 0.0093(11) -0.0213(14)
C20 0.0618(17) 0.0388(14) 0.0267(12) -0.0052(11) 0.0045(11) -0.0132(13)
C21 0.0695(19) 0.0333(13) 0.0309(13) -0.0060(11) -0.0004(12) -0.0098(13)
O1W 0.080(2) 0.133(3) 0.084(2) 0.006(2) 0.0008(18) -0.045(2)
O2W 0.089(2) 0.098(2) 0.0750(19) -0.0175(16) 0.0124(16) -0.0279(17)
O3W 0.139(3) 0.166(4) 0.0659(19) -0.019(2) 0.0172(19) -0.090(3)
O4W 0.085(2) 0.158(3) 0.077(2) -0.005(2) 0.0103(17) -0.054(2)
O5W 0.145(3) 0.167(4) 0.072(2) -0.040(2) 0.043(2) -0.093(3)
O6W 0.198(5) 0.147(4) 0.086(3) -0.029(3) 0.025(3) -0.050(3)

loop_
_atom_type_symbol
_atom_type_description
_atom_type_scat_dispersion_real
_atom_type_scat_dispersion_imag
_atom_type_scat_source
C C 0.0033 0.0016 'International Tables Vol C Tables 4.2.6.8 and 6.1.1.4'
H H 0.0000 0.0000 'International Tables Vol C Tables 4.2.6.8 and 6.1.1.4'
N N 0.0061 0.0033 'International Tables Vol C Tables 4.2.6.8 and 6.1.1.4'
O O 0.0106 0.0060 'International Tables Vol C Tables 4.2.6.8 and 6.1.1.4'
Zn Zn 0.2839 1.4301 'International Tables Vol C Tables 4.2.6.8 and 6.1.1.4'

loop_
_geom_angle_atom_site_label_1
_geom_angle_atom_site_label_2
_geom_angle_atom_site_label_3
_geom_angle
_geom_angle_site_symmetry_1
_geom_angle_site_symmetry_3
_geom_angle_publ_flag
O1 Zn1 O4 121.17(9) . 2_666 ?
O1 Zn1 N1 103.64(8) . . ?
O4 Zn1 N1 114.59(9) 2_666 . ?
O1 Zn1 N2 108.54(9) . . ?
O4 Zn1 N2 104.56(9) 2_666 . ?
N1 Zn1 N2 102.84(8) . . ?
C7 O1 Zn1 112.40(18) . . ?
C8 O4 Zn1 108.00(18) . 2_666 ?
C9 N1 C13 117.1(2) . . ?
C9 N1 Zn1 123.27(17) . . ?
C13 N1 Zn1 119.52(18) . . ?
C18 N2 C14 117.4(2) . . ?
C18 N2 Zn1 121.21(17) . . ?
C14 N2 Zn1 120.52(17) . . ?
C2 C1 C7 113.8(2) . . ?
C2 C1 C6 110.1(2) . . ?
C7 C1 C6 109.8(2) . . ?
C2 C1 H1A 107.6 . . ?
C7 C1 H1A 107.6 . . ?
C6 C1 H1A 107.6 . . ?
C3 C2 C1 113.3(2) . . ?
C3 C2 H2A 108.9 . . ?
C1 C2 H2A 108.9 . . ?
C3 C2 H2B 108.9 . . ?
C1 C2 H2B 108.9 . . ?
H2A C2 H2B 107.7 . . ?
C4 C3 C2 112.3(2) . . ?
C4 C3 H3A 109.1 . . ?
C2 C3 H3A 109.1 . . ?
C4 C3 H3B 109.1 . . ?
C2 C3 H3B 109.1 . . ?
H3A C3 H3B 107.9 . . ?
C3 C4 C8 113.6(2) . . ?
C3 C4 C5 110.6(2) . . ?
C8 C4 C5 109.7(2) . . ?
C3 C4 H4A 107.6 . . ?
C8 C4 H4A 107.6 . . ?
C5 C4 H4A 107.6 . . ?
C6 C5 C4 111.1(2) . . ?
C6 C5 H5A 109.4 . . ?
C4 C5 H5A 109.4 . . ?
C6 C5 H5B 109.4 . . ?
C4 C5 H5B 109.4 . . ?
H5A C5 H5B 108.0 . . ?
C5 C6 C1 111.7(2) . . ?
C5 C6 H6A 109.3 . . ?
C1 C6 H6A 109.3 . . ?
C5 C6 H6B 109.3 . . ?
C1 C6 H6B 109.3 . . ?
H6A C6 H6B 107.9 . . ?
O2 C7 O1 123.1(2) . . ?
O2 C7 C1 121.9(2) . . ?
O1 C7 C1 115.0(2) . . ?
O3 C8 O4 121.9(3) . . ?
O3 C8 C4 121.9(3) . . ?
O4 C8 C4 116.3(2) . . ?
N1 C9 C10 122.8(2) . . ?
N1 C9 H9A 118.6 . . ?
C10 C9 H9A 118.6 . . ?
C11 C10 C9 120.4(2) . . ?
C11 C10 H10A 119.8 . . ?
C9 C10 H10A 119.8 . . ?
C10 C11 C12 116.6(2) . . ?
C10 C11 C19 124.0(2) . . ?
C12 C11 C19 119.5(2) . . ?
C13 C12 C11 119.9(3) . . ?
C13 C12 H12A 120.1 . . ?
C11 C12 H12A 120.1 . . ?
N1 C13 C12 123.2(3) . . ?
N1 C13 H13A 118.4 . . ?
C12 C13 H13A 118.4 . . ?
N2 C14 C15 122.9(2) . . ?
N2 C14 H14A 118.6 . . ?
C15 C14 H14A 118.6 . . ?
C14 C15 C16 120.1(2) . . ?
C14 C15 H15A 119.9 . . ?
C16 C15 H15A 119.9 . . ?
C15 C16 C17 116.3(2) . . ?
C15 C16 C21 121.0(2) . . ?
C17 C16 C21 122.6(2) . . ?
C18 C17 C16 120.6(2) . . ?
C18 C17 H17A 119.7 . . ?
C16 C17 H17A 119.7 . . ?
N2 C18 C17 122.6(2) . . ?
N2 C18 H18A 118.7 . . ?
C17 C18 H18A 118.7 . . ?
C20 C19 C11 116.2(2) . . ?
C20 C19 H19A 108.2 . . ?
C11 C19 H19A 108.2 . . ?
C20 C19 H19B 108.2 . . ?
C11 C19 H19B 108.2 . . ?
H19A C19 H19B 107.4 . . ?
C19 C20 C21 111.8(2) . 1_554 ?
C19 C20 H20A 109.3 . . ?
C21 C20 H20A 109.3 1_554 . ?
C19 C20 H20B 109.3 . . ?
C21 C20 H20B 109.3 1_554 . ?
H20A C20 H20B 107.9 . . ?
C16 C21 C20 115.5(2) . 1_556 ?
C16 C21 H21A 108.4 . . ?
C20 C21 H21A 108.4 1_556 . ?
C16 C21 H21B 108.4 . . ?
C20 C21 H21B 108.4 1_556 . ?
H21A C21 H21B 107.5 . . ?
H1AW O1W H1BW 110.9(17) . . ?
H2AW O2W H2BW 114.9(19) . . ?
H3AW O3W H3BW 110.3(17) . . ?
H4AW O4W H4BW 109.6(17) . . ?
H5AW O5W H5BW 109.2(17) . . ?
H6AW O6W H6BW 114.0(19) . . ?

loop_
_geom_bond_atom_site_label_1
_geom_bond_atom_site_label_2
_geom_bond_distance
_geom_bond_site_symmetry_2
_geom_bond_publ_flag
Zn1 O1 1.950(2) . ?
Zn1 O4 1.956(2) 2_666 ?
Zn1 N1 2.047(2) . ?
Zn1 N2 2.053(2) . ?
O1 C7 1.277(3) . ?
O2 C7 1.230(3) . ?
O3 C8 1.235(3) . ?
O4 C8 1.273(3) . ?
O4 Zn1 1.956(2) 2_666 ?
N1 C9 1.330(3) . ?
N1 C13 1.331(4) . ?
N2 C18 1.328(3) . ?
N2 C14 1.335(3) . ?
C1 C2 1.526(4) . ?
C1 C7 1.529(4) . ?
C1 C6 1.535(4) . ?
C1 H1A 1.0000 . ?
C2 C3 1.522(4) . ?
C2 H2A 0.9900 . ?
C2 H2B 0.9900 . ?
C3 C4 1.518(4) . ?
C3 H3A 0.9900 . ?
C3 H3B 0.9900 . ?
C4 C8 1.519(4) . ?
C4 C5 1.532(3) . ?
C4 H4A 1.0000 . ?
C5 C6 1.523(4) . ?
C5 H5A 0.9900 . ?
C5 H5B 0.9900 . ?
C6 H6A 0.9900 . ?
C6 H6B 0.9900 . ?
C9 C10 1.379(4) . ?
C9 H9A 0.9500 . ?
C10 C11 1.374(4) . ?
C10 H10A 0.9500 . ?
C11 C12 1.383(4) . ?
C11 C19 1.507(3) . ?
C12 C13 1.376(4) . ?
C12 H12A 0.9500 . ?
C13 H13A 0.9500 . ?
C14 C15 1.372(4) . ?
C14 H14A 0.9500 . ?
C15 C16 1.377(4) . ?
C15 H15A 0.9500 . ?
C16 C17 1.385(4) . ?
C16 C21 1.504(4) . ?
C17 C18 1.365(4) . ?
C17 H17A 0.9500 . ?
C18 H18A 0.9500 . ?
C19 C20 1.504(4) . ?
C19 H19A 0.9900 . ?
C19 H19B 0.9900 . ?
C20 C21 1.527(3) 1_554 ?
C20 H20A 0.9900 . ?
C20 H20B 0.9900 . ?
C21 C20 1.527(3) 1_556 ?
C21 H21A 0.9900 . ?
C21 H21B 0.9900 . ?
O1W H1AW 0.852(10) . ?
O1W H1BW 0.846(10) . ?
O2W H2AW 0.831(10) . ?
O2W H2BW 0.834(10) . ?
O3W H3AW 0.845(10) . ?
O3W H3BW 0.856(10) . ?
O4W H4AW 0.853(10) . ?
O4W H4BW 0.852(10) . ?
O5W H5AW 0.860(10) . ?
O5W H5BW 0.853(10) . ?
O6W H6AW 0.837(10) . ?
O6W H6BW 0.839(10) . ?
